data_7023958
loop_
_publ_author_name
'Zheng, Tao'
'Bao, Song-Song'
'Ren, Min'
'Zheng, Li-Min'

_publ_section_title
;
 Cobalt phosphonates based on 4-(ethoxycarbonyl)naphthalen-1-yl)phosphonic
 acid.
;
_journal_issue 46
_journal_name_full 'Dalton transactions (Cambridge, England : 2003)'
_journal_page_first 16396
_journal_page_last 16402
_journal_paper_doi 10.1039/c3dt52125g
_journal_volume 42
_journal_year 2013
_chemical_formula_moiety 'C19 H15 Co N3 O5 P'
_chemical_formula_sum 'C19 H15 Co N3 O5 P'
_chemical_formula_weight 455.24
_chemical_name_systematic
; 
 ? 
;
_space_group_IT_number 15
_symmetry_cell_setting monoclinic
_symmetry_space_group_name_Hall '-C 2yc'
_symmetry_space_group_name_H-M 'C 1 2/c 1'
_atom_sites_solution_hydrogens geom
_atom_sites_solution_primary direct
_atom_sites_solution_secondary difmap
_audit_creation_method SHELXL-97
_cell_angle_alpha 90.00
_cell_angle_beta 113.515(2)
_cell_angle_gamma 90.00
_cell_formula_units_Z 8
_cell_length_a 29.349(4)
_cell_length_b 5.0768(7)
_cell_length_c 28.228(4)
_cell_measurement_temperature 173(2)
_cell_volume 3856.7(9)
_computing_cell_refinement SMART
_computing_data_collection 'SMART (Bruker, 2000)'
_computing_data_reduction 'SAINT (Bruker, 2000)'
_computing_molecular_graphics SHELXTL
_computing_publication_material SHELXTL
_computing_structure_refinement SHELXTL
_computing_structure_solution 'SHELXTL (Bruker, 2000)'
_diffrn_ambient_temperature 173(2)
_diffrn_measured_fraction_theta_full 0.997
_diffrn_measured_fraction_theta_max 0.997
_diffrn_measurement_device_type 'Bruker APEX II'
_diffrn_radiation_monochromator graphite
_diffrn_radiation_source 'fine-focus sealed tube'
_diffrn_radiation_type MoK\a
_diffrn_radiation_wavelength 0.71073
_diffrn_reflns_av_R_equivalents 0.0338
_diffrn_reflns_av_unetI/netI 0.0384
_diffrn_reflns_limit_h_max 36
_diffrn_reflns_limit_h_min -36
_diffrn_reflns_limit_k_max 6
_diffrn_reflns_limit_k_min -6
_diffrn_reflns_limit_l_max 22
_diffrn_reflns_limit_l_min -34
_diffrn_reflns_number 10912
_diffrn_reflns_theta_full 26.00
_diffrn_reflns_theta_max 26.00
_diffrn_reflns_theta_min 1.51
_exptl_absorpt_coefficient_mu 1.010
_exptl_absorpt_correction_T_max 0.904
_exptl_absorpt_correction_T_min 0.785
_exptl_absorpt_correction_type multi-scan
_exptl_absorpt_process_details 'SADABS(Bruker, 2000)'
_exptl_crystal_colour purple
_exptl_crystal_density_diffrn 1.568
_exptl_crystal_density_method 'not measured'
_exptl_crystal_description needle-like
_exptl_crystal_F_000 1856
_exptl_crystal_size_max 0.30
_exptl_crystal_size_mid 0.20
_exptl_crystal_size_min 0.10
_refine_diff_density_max 0.364
_refine_diff_density_min -0.412
_refine_diff_density_rms 0.061
_refine_ls_extinction_method none
_refine_ls_goodness_of_fit_ref 0.995
_refine_ls_hydrogen_treatment constr
_refine_ls_matrix_type full
_refine_ls_number_parameters 263
_refine_ls_number_reflns 3789
_refine_ls_number_restraints 31
_refine_ls_restrained_S_all 1.009
_refine_ls_R_factor_all 0.0473
_refine_ls_R_factor_gt 0.0355
_refine_ls_shift/su_max 0.000
_refine_ls_shift/su_mean 0.000
_refine_ls_structure_factor_coef Fsqd
_refine_ls_weighting_details 'calc w=1/[\s^2^(Fo^2^)+(0.0549P)^2^+2.5334P] where P=(Fo^2^+2Fc^2^)/3'
_refine_ls_weighting_scheme calc
_refine_ls_wR_factor_gt 0.0916
_refine_ls_wR_factor_ref 0.0986
_reflns_number_gt 3053
_reflns_number_total 3799
_reflns_threshold_expression >2sigma(I)
_cod_data_source_file c3dt52125g.txt
_cod_data_source_block a
_cod_depositor_comments
;
The following automatic conversions were performed:

'_symmetry_cell_setting' value 'Monoclinic' changed to 'monoclinic'
according to /home/saulius/struct/CIF-dictionaries/cif_core.dic
dictionary named 'cif_core.dic' version 2.4.2 from 2011-04-26.

Automatic conversion script
Id: cif_fix_values 1891 2012-01-12 08:04:46Z andrius 
;
_cod_original_cell_volume 3856.6(9)
_cod_original_sg_symbol_H-M 'C 2/c  '
_cod_database_code 7023958

loop_
_symmetry_equiv_pos_as_xyz
'x, y, z'
'-x, y, -z+1/2'
'x+1/2, y+1/2, z'
'-x+1/2, y+1/2, -z+1/2'
'-x, -y, -z'
'x, -y, z-1/2'
'-x+1/2, -y+1/2, -z'
'x+1/2, -y+1/2, z-1/2'

loop_
_atom_site_label
_atom_site_type_symbol
_atom_site_fract_x
_atom_site_fract_y
_atom_site_fract_z
_atom_site_U_iso_or_equiv
_atom_site_adp_type
_atom_site_occupancy
_atom_site_symmetry_multiplicity
_atom_site_calc_flag
_atom_site_refinement_flags
Co1 Co 0.196651(11) 0.27605(6) 0.206776(12) 0.03014(12) Uani 1 1 d .
P1 P 0.18668(2) -0.21061(12) 0.26123(2) 0.02908(16) Uani 1 1 d .
C1 C 0.15089(8) -0.1154(5) 0.29793(9) 0.0313(5) Uani 1 1 d .
C2 C 0.11310(9) 0.0605(6) 0.27669(10) 0.0409(6) Uani 1 1 d .
H2 H 0.1057 0.1231 0.2435 0.049 Uiso 1 1 calc R
C3 C 0.08517(10) 0.1489(6) 0.30376(11) 0.0471(7) Uani 1 1 d .
H3 H 0.0592 0.2664 0.2878 0.057 Uiso 1 1 calc R
C4 C 0.09497(10) 0.0671(6) 0.35298(10) 0.0426(6) Uani 1 1 d .
C5 C 0.13417(10) -0.1192(6) 0.37732(10) 0.0436(6) Uani 1 1 d U
C6 C 0.14712(15) -0.2156(8) 0.42850(13) 0.0724(10) Uani 1 1 d U
H6 H 0.1300 -0.1555 0.4479 0.087 Uiso 1 1 calc R
C7 C 0.18419(17) -0.3942(10) 0.44917(15) 0.0962(13) Uani 1 1 d U
H7 H 0.1923 -0.4531 0.4828 0.115 Uiso 1 1 calc R
C8 C 0.21070(16) -0.4924(10) 0.42111(14) 0.0881(12) Uani 1 1 d U
H8 H 0.2356 -0.6170 0.4357 0.106 Uiso 1 1 calc R
C9 C 0.19940(12) -0.4029(7) 0.37216(12) 0.0606(9) Uani 1 1 d U
H9 H 0.2169 -0.4685 0.3536 0.073 Uiso 1 1 calc R
C10 C 0.16190(10) -0.2134(5) 0.34896(10) 0.0384(6) Uani 1 1 d .
C11 C 0.06388(12) 0.1795(7) 0.37946(12) 0.0532(8) Uani 1 1 d .
C12 C 0.17097(10) 0.5539(6) 0.10612(10) 0.0461(7) Uani 1 1 d .
H12 H 0.2000 0.6459 0.1248 0.055 Uiso 1 1 calc R
C13 C 0.14439(11) 0.6178(6) 0.05491(11) 0.0510(7) Uani 1 1 d .
H13 H 0.1553 0.7510 0.0394 0.061 Uiso 1 1 calc R
C14 C 0.10128(10) 0.4810(6) 0.02705(10) 0.0478(7) Uani 1 1 d .
H14 H 0.0829 0.5210 -0.0075 0.057 Uiso 1 1 calc R
C15 C 0.08569(10) 0.2843(5) 0.05095(9) 0.0381(6) Uani 1 1 d .
C16 C 0.11481(10) 0.2315(5) 0.10298(10) 0.0381(6) Uani 1 1 d .
H16 H 0.1047 0.0988 0.1194 0.046 Uiso 1 1 calc R
C17 C 0.04005(10) 0.1319(6) 0.02384(9) 0.0407(6) Uani 1 1 d .
C18 C -0.00420(16) 0.4610(10) 0.36817(16) 0.0889(13) Uani 1 1 d .
H18A H 0.0156 0.5645 0.3983 0.107 Uiso 1 1 calc R
H18B H -0.0228 0.3317 0.3785 0.107 Uiso 1 1 calc R
C19 C -0.03823(15) 0.6318(9) 0.32805(16) 0.0853(13) Uani 1 1 d .
H19A H -0.0198 0.7701 0.3206 0.128 Uiso 1 1 calc R
H19B H -0.0618 0.7073 0.3398 0.128 Uiso 1 1 calc R
H19C H -0.0555 0.5306 0.2973 0.128 Uiso 1 1 calc R
N1 N 0.15636(8) 0.3633(4) 0.13002(8) 0.0375(5) Uani 1 1 d .
N2 N 0.00937(9) 0.2169(5) -0.02297(9) 0.0511(7) Uani 1 1 d .
N3 N -0.03169(9) 0.0798(5) -0.04750(8) 0.0512(6) Uani 1 1 d .
O1 O 0.16680(6) -0.0606(3) 0.21004(6) 0.0351(4) Uani 1 1 d .
O2 O 0.18034(7) -0.5033(3) 0.25286(7) 0.0444(5) Uani 1 1 d .
O3 O 0.24016(6) -0.1309(4) 0.29394(7) 0.0442(5) Uani 1 1 d .
O4 O 0.02779(9) 0.3299(5) 0.34770(9) 0.0690(7) Uani 1 1 d .
O5 O 0.06975(10) 0.1433(6) 0.42368(9) 0.0826(8) Uani 1 1 d .

loop_
_atom_site_aniso_label
_atom_site_aniso_U_11
_atom_site_aniso_U_22
_atom_site_aniso_U_33
_atom_site_aniso_U_23
_atom_site_aniso_U_13
_atom_site_aniso_U_12
Co1 0.02903(19) 0.0361(2) 0.02640(19) -0.00162(13) 0.01223(14) -0.00368(13)
P1 0.0300(3) 0.0304(3) 0.0317(3) -0.0012(2) 0.0173(3) -0.0005(2)
C1 0.0287(12) 0.0352(13) 0.0335(13) -0.0025(10) 0.0160(10) -0.0039(10)
C2 0.0424(14) 0.0509(17) 0.0358(14) 0.0083(12) 0.0224(12) 0.0077(12)
C3 0.0435(15) 0.0577(18) 0.0481(17) 0.0064(14) 0.0268(13) 0.0134(13)
C4 0.0438(14) 0.0506(17) 0.0438(15) -0.0054(13) 0.0285(13) -0.0008(12)
C5 0.0488(15) 0.0533(17) 0.0369(14) -0.0003(12) 0.0256(12) -0.0003(13)
C6 0.085(2) 0.100(3) 0.0468(18) 0.0195(17) 0.0414(18) 0.0263(19)
C7 0.108(3) 0.141(4) 0.056(2) 0.047(2) 0.050(2) 0.048(3)
C8 0.094(3) 0.121(3) 0.061(2) 0.046(2) 0.0425(19) 0.054(2)
C9 0.0628(19) 0.079(2) 0.0503(18) 0.0213(16) 0.0338(16) 0.0259(17)
C10 0.0394(14) 0.0455(15) 0.0342(14) 0.0021(11) 0.0188(11) 0.0012(11)
C11 0.0578(18) 0.061(2) 0.0540(19) -0.0124(15) 0.0361(16) -0.0003(15)
C12 0.0432(15) 0.0547(17) 0.0369(15) 0.0014(13) 0.0125(12) -0.0115(13)
C13 0.0521(17) 0.0613(19) 0.0409(16) 0.0121(14) 0.0197(14) -0.0104(15)
C14 0.0486(16) 0.0633(19) 0.0277(14) 0.0104(13) 0.0111(12) -0.0005(14)
C15 0.0373(13) 0.0482(16) 0.0254(13) 0.0008(11) 0.0090(11) -0.0005(11)
C16 0.0376(14) 0.0423(15) 0.0326(14) 0.0039(11) 0.0122(11) -0.0024(11)
C17 0.0431(15) 0.0485(16) 0.0256(13) 0.0012(11) 0.0085(11) 0.0007(12)
C18 0.089(3) 0.117(4) 0.083(3) -0.007(2) 0.058(2) 0.041(3)
C19 0.071(2) 0.099(3) 0.083(3) -0.024(2) 0.027(2) 0.026(2)
N1 0.0362(11) 0.0456(13) 0.0295(11) 0.0024(9) 0.0118(9) -0.0044(10)
N2 0.0480(14) 0.0581(16) 0.0330(13) 0.0090(11) 0.0010(11) -0.0113(11)
N3 0.0499(14) 0.0592(16) 0.0303(12) 0.0084(11) 0.0010(10) -0.0101(12)
O1 0.0402(9) 0.0377(10) 0.0325(9) 0.0009(7) 0.0197(8) -0.0030(8)
O2 0.0658(12) 0.0331(10) 0.0499(11) -0.0020(8) 0.0394(10) -0.0007(9)
O3 0.0307(9) 0.0597(12) 0.0446(11) -0.0115(9) 0.0175(8) -0.0010(8)
O4 0.0670(14) 0.0952(18) 0.0593(14) -0.0034(13) 0.0405(12) 0.0290(13)
O5 0.103(2) 0.108(2) 0.0582(15) 0.0022(14) 0.0552(15) 0.0328(17)

loop_
_atom_type_symbol
_atom_type_description
_atom_type_scat_dispersion_real
_atom_type_scat_dispersion_imag
_atom_type_scat_source
C C 0.0033 0.0016 'International Tables Vol C Tables 4.2.6.8 and 6.1.1.4'
H H 0.0000 0.0000 'International Tables Vol C Tables 4.2.6.8 and 6.1.1.4'
N N 0.0061 0.0033 'International Tables Vol C Tables 4.2.6.8 and 6.1.1.4'
O O 0.0106 0.0060 'International Tables Vol C Tables 4.2.6.8 and 6.1.1.4'
P P 0.1023 0.0942 'International Tables Vol C Tables 4.2.6.8 and 6.1.1.4'
Co Co 0.3494 0.9721 'International Tables Vol C Tables 4.2.6.8 and 6.1.1.4'

loop_
_geom_angle_atom_site_label_1
_geom_angle_atom_site_label_2
_geom_angle_atom_site_label_3
_geom_angle
_geom_angle_site_symmetry_1
_geom_angle_site_symmetry_3
O2 Co1 O3 111.54(9) 1_565 4
O2 Co1 O1 104.05(7) 1_565 .
O3 Co1 O1 132.31(8) 4 .
O2 Co1 N1 113.21(9) 1_565 .
O3 Co1 N1 95.02(8) 4 .
O1 Co1 N1 99.14(8) . .
O2 P1 O3 112.96(11) . .
O2 P1 O1 111.54(10) . .
O3 P1 O1 110.66(11) . .
O2 P1 C1 106.86(11) . .
O3 P1 C1 105.95(11) . .
O1 P1 C1 108.55(11) . .
C2 C1 C10 119.2(2) . .
C2 C1 P1 118.65(19) . .
C10 C1 P1 122.17(18) . .
C1 C2 C3 121.4(2) . .
C1 C2 H2 119.3 . .
C3 C2 H2 119.3 . .
C4 C3 C2 121.8(3) . .
C4 C3 H3 119.1 . .
C2 C3 H3 119.1 . .
C3 C4 C5 119.4(2) . .
C3 C4 C11 117.8(3) . .
C5 C4 C11 122.8(2) . .
C6 C5 C10 118.0(3) . .
C6 C5 C4 123.4(3) . .
C10 C5 C4 118.6(2) . .
C7 C6 C5 120.6(3) . .
C7 C6 H6 119.7 . .
C5 C6 H6 119.7 . .
C6 C7 C8 121.6(3) . .
C6 C7 H7 119.2 . .
C8 C7 H7 119.2 . .
C9 C8 C7 119.2(3) . .
C9 C8 H8 120.4 . .
C7 C8 H8 120.4 . .
C8 C9 C10 121.8(3) . .
C8 C9 H9 119.1 . .
C10 C9 H9 119.1 . .
C9 C10 C5 118.7(2) . .
C9 C10 C1 121.6(2) . .
C5 C10 C1 119.7(2) . .
O5 C11 O4 122.4(3) . .
O5 C11 C4 126.4(3) . .
O4 C11 C4 111.3(3) . .
N1 C12 C13 122.4(2) . .
N1 C12 H12 118.8 . .
C13 C12 H12 118.8 . .
C12 C13 C14 119.0(3) . .
C12 C13 H13 120.5 . .
C14 C13 H13 120.5 . .
C15 C14 C13 119.5(2) . .
C15 C14 H14 120.3 . .
C13 C14 H14 120.3 . .
C14 C15 C16 117.9(2) . .
C14 C15 C17 122.5(2) . .
C16 C15 C17 119.6(2) . .
N1 C16 C15 122.8(2) . .
N1 C16 H16 118.6 . .
C15 C16 H16 118.6 . .
N3 C17 N2 124.5(2) 5 .
N3 C17 C15 118.2(2) 5 .
N2 C17 C15 117.3(2) . .
O4 C18 C19 108.4(3) . .
O4 C18 H18A 110.0 . .
C19 C18 H18A 110.0 . .
O4 C18 H18B 110.0 . .
C19 C18 H18B 110.0 . .
H18A C18 H18B 108.4 . .
C18 C19 H19A 109.5 . .
C18 C19 H19B 109.5 . .
H19A C19 H19B 109.5 . .
C18 C19 H19C 109.5 . .
H19A C19 H19C 109.5 . .
H19B C19 H19C 109.5 . .
C16 N1 C12 118.5(2) . .
C16 N1 Co1 120.31(18) . .
C12 N1 Co1 121.23(17) . .
N3 N2 C17 117.4(2) . .
N2 N3 C17 118.1(2) . 5
P1 O1 Co1 118.36(10) . .
P1 O2 Co1 129.43(11) . 1_545
P1 O3 Co1 133.89(12) . 4_545
C11 O4 C18 117.8(3) . .

loop_
_geom_bond_atom_site_label_1
_geom_bond_atom_site_label_2
_geom_bond_distance
_geom_bond_site_symmetry_2
Co1 O2 1.9166(17) 1_565
Co1 O3 1.9215(17) 4
Co1 O1 1.9393(17) .
Co1 N1 2.060(2) .
P1 O2 1.5045(19) .
P1 O3 1.5244(18) .
P1 O1 1.5283(17) .
P1 C1 1.811(2) .
C1 C2 1.362(3) .
C1 C10 1.434(3) .
C2 C3 1.399(4) .
C2 H2 0.9300 .
C3 C4 1.366(4) .
C3 H3 0.9300 .
C4 C5 1.435(4) .
C4 C11 1.504(4) .
C5 C6 1.426(4) .
C5 C10 1.433(4) .
C6 C7 1.356(5) .
C6 H6 0.9300 .
C7 C8 1.405(5) .
C7 H7 0.9300 .
C8 C9 1.364(4) .
C8 H8 0.9300 .
C9 C10 1.411(4) .
C9 H9 0.9300 .
C11 O5 1.204(4) .
C11 O4 1.323(4) .
C12 N1 1.344(3) .
C12 C13 1.380(4) .
C12 H12 0.9300 .
C13 C14 1.381(4) .
C13 H13 0.9300 .
C14 C15 1.381(4) .
C14 H14 0.9300 .
C15 C16 1.399(3) .
C15 C17 1.470(4) .
C16 N1 1.332(3) .
C16 H16 0.9300 .
C17 N3 1.339(4) 5
C17 N2 1.339(3) .
C18 O4 1.446(4) .
C18 C19 1.459(5) .
C18 H18A 0.9700 .
C18 H18B 0.9700 .
C19 H19A 0.9600 .
C19 H19B 0.9600 .
C19 H19C 0.9600 .
N2 N3 1.323(3) .
N3 C17 1.339(4) 5
O2 Co1 1.9166(17) 1_545
O3 Co1 1.9216(17) 4_545

loop_
_geom_torsion_atom_site_label_1
_geom_torsion_atom_site_label_2
_geom_torsion_atom_site_label_3
_geom_torsion_atom_site_label_4
_geom_torsion
_geom_torsion_site_symmetry_1
_geom_torsion_site_symmetry_4
O2 P1 C1 C2 -119.3(2) . .
O3 P1 C1 C2 120.0(2) . .
O1 P1 C1 C2 1.1(2) . .
O2 P1 C1 C10 62.4(2) . .
O3 P1 C1 C10 -58.3(2) . .
O1 P1 C1 C10 -177.18(19) . .
C10 C1 C2 C3 0.6(4) . .
P1 C1 C2 C3 -177.8(2) . .
C1 C2 C3 C4 1.2(5) . .
C2 C3 C4 C5 -1.5(5) . .
C2 C3 C4 C11 178.2(3) . .
C3 C4 C5 C6 180.0(3) . .
C11 C4 C5 C6 0.3(5) . .
C3 C4 C5 C10 0.1(4) . .
C11 C4 C5 C10 -179.6(3) . .
C10 C5 C6 C7 -0.9(6) . .
C4 C5 C6 C7 179.2(4) . .
C5 C6 C7 C8 -0.7(8) . .
C6 C7 C8 C9 1.0(8) . .
C7 C8 C9 C10 0.2(7) . .
C8 C9 C10 C5 -1.8(5) . .
C8 C9 C10 C1 178.6(4) . .
C6 C5 C10 C9 2.1(4) . .
C4 C5 C10 C9 -178.0(3) . .
C6 C5 C10 C1 -178.3(3) . .
C4 C5 C10 C1 1.6(4) . .
C2 C1 C10 C9 177.7(3) . .
P1 C1 C10 C9 -4.1(4) . .
C2 C1 C10 C5 -2.0(4) . .
P1 C1 C10 C5 176.3(2) . .
C3 C4 C11 O5 -174.5(3) . .
C5 C4 C11 O5 5.2(5) . .
C3 C4 C11 O4 5.4(4) . .
C5 C4 C11 O4 -175.0(3) . .
N1 C12 C13 C14 -0.2(5) . .
C12 C13 C14 C15 0.1(5) . .
C13 C14 C15 C16 -0.2(4) . .
C13 C14 C15 C17 179.6(3) . .
C14 C15 C16 N1 0.4(4) . .
C17 C15 C16 N1 -179.4(2) . .
C14 C15 C17 N3 170.2(3) . 5
C16 C15 C17 N3 -10.0(4) . 5
C14 C15 C17 N2 -10.3(4) . .
C16 C15 C17 N2 169.4(3) . .
C15 C16 N1 C12 -0.4(4) . .
C15 C16 N1 Co1 179.3(2) . .
C13 C12 N1 C16 0.3(4) . .
C13 C12 N1 Co1 -179.4(2) . .
O2 Co1 N1 C16 -94.6(2) 1_565 .
O3 Co1 N1 C16 149.3(2) 4 .
O1 Co1 N1 C16 15.0(2) . .
O2 Co1 N1 C12 85.0(2) 1_565 .
O3 Co1 N1 C12 -31.0(2) 4 .
O1 Co1 N1 C12 -165.3(2) . .
N3 C17 N2 N3 -0.7(5) 5 .
C15 C17 N2 N3 179.9(2) . .
C17 N2 N3 C17 0.6(5) . 5
O2 P1 O1 Co1 -151.37(10) . .
O3 P1 O1 Co1 -24.71(14) . .
C1 P1 O1 Co1 91.16(12) . .
O2 Co1 O1 P1 -64.96(13) 1_565 .
O3 Co1 O1 P1 72.74(14) 4 .
N1 Co1 O1 P1 178.18(11) . .
O3 P1 O2 Co1 -77.22(17) . 1_545
O1 P1 O2 Co1 48.17(18) . 1_545
C1 P1 O2 Co1 166.66(14) . 1_545
O2 P1 O3 Co1 46.7(2) . 4_545
O1 P1 O3 Co1 -79.21(19) . 4_545
C1 P1 O3 Co1 163.31(16) . 4_545
O5 C11 O4 C18 2.2(5) . .
C4 C11 O4 C18 -177.6(3) . .
C19 C18 O4 C11 175.3(4) . .
